data_7106240
loop_
_publ_author_name
'Littlefield, Benjamin T. R.'
'Welle, Mark T.'

_publ_section_title
;
 Berylloarsenates -- new frameworks, building units and an unusual zeotype
;
_journal_name_full
;
 Chemical Communications (Cambridge, United Kingdom)
;
_journal_coden_ASTM CHCOFS
_journal_page_first 4769
_journal_page_last 4771
_journal_paper_doi 10.1039/c1cc00118c
_journal_volume 47
_journal_year 2011
_chemical_formula_moiety 'As3 Be3 H3 O13, C5 H6 N'
_chemical_formula_sum 'C5 H9 As3 Be3 N O13'
_chemical_formula_weight 542.92
_space_group_IT_number 15
_symmetry_cell_setting monoclinic
_symmetry_space_group_name_Hall '-C 2yc'
_symmetry_space_group_name_H-M 'C 1 2/c 1'
_atom_sites_solution_hydrogens geom
_atom_sites_solution_primary direct
_atom_sites_solution_secondary difmap
_audit_creation_method SHELXL-97
_cell_angle_alpha 90.00
_cell_angle_beta 118.7180(10)
_cell_angle_gamma 90.00
_cell_formula_units_Z 8
_cell_length_a 26.2341(6)
_cell_length_b 4.91270(10)
_cell_length_c 24.6048(5)
_cell_measurement_reflns_used 16959
_cell_measurement_temperature 120(2)
_cell_measurement_theta_max 27.48
_cell_measurement_theta_min 2.91
_cell_volume 2781.02(11)
_computing_cell_refinement 'DENZO (Otwinowski & Minor, 1997)'
_computing_data_collection 'COLLECT (Hooft, R.W.W., 1998)'
_computing_data_reduction 'DENZO (Otwinowski & Minor, 1997)'
_computing_structure_refinement 'SHELXL-97 (Sheldrick, 2008)'
_diffrn_ambient_temperature 120(2)
_diffrn_detector_area_resol_mean '4096x4096pixels / 62x62mm'
_diffrn_measured_fraction_theta_full 0.996
_diffrn_measured_fraction_theta_max 0.996
_diffrn_measurement_device_type 'Bruker-Nonius APEX II CCD camera'
_diffrn_measurement_method '\f & \w scans'
_diffrn_radiation_monochromator '10cm confocal mirrors'
_diffrn_radiation_source 'fine-focus sealed tube'
_diffrn_radiation_type MoK\a
_diffrn_radiation_wavelength 0.71073
_diffrn_reflns_av_R_equivalents 0.0513
_diffrn_reflns_av_sigmaI/netI 0.0435
_diffrn_reflns_limit_h_max 34
_diffrn_reflns_limit_h_min -34
_diffrn_reflns_limit_k_max 6
_diffrn_reflns_limit_k_min -5
_diffrn_reflns_limit_l_max 31
_diffrn_reflns_limit_l_min -31
_diffrn_reflns_number 16316
_diffrn_reflns_theta_full 27.51
_diffrn_reflns_theta_max 27.51
_diffrn_reflns_theta_min 3.11
_diffrn_standards_interval_count 10981
_diffrn_standards_number 3567
_exptl_absorpt_coefficient_mu 7.242
_exptl_absorpt_correction_type none
_exptl_crystal_colour Colourless
_exptl_crystal_density_diffrn 2.593
_exptl_crystal_density_method 'not measured'
_exptl_crystal_description Block
_exptl_crystal_F_000 2088
_exptl_crystal_size_max 0.01
_exptl_crystal_size_mid 0.01
_exptl_crystal_size_min 0.01
_refine_diff_density_max 0.894
_refine_diff_density_min -0.783
_refine_diff_density_rms 0.188
_refine_ls_extinction_method none
_refine_ls_goodness_of_fit_ref 1.139
_refine_ls_hydrogen_treatment mixed
_refine_ls_matrix_type full
_refine_ls_number_parameters 238
_refine_ls_number_reflns 3197
_refine_ls_number_restraints 3
_refine_ls_restrained_S_all 1.138
_refine_ls_R_factor_all 0.0492
_refine_ls_R_factor_gt 0.0381
_refine_ls_shift/su_max 0.001
_refine_ls_shift/su_mean 0.000
_refine_ls_structure_factor_coef Fsqd
_refine_ls_weighting_details 'calc w=1/[\s^2^(Fo^2^)+(0.0000P)^2^+42.3673P] where P=(Fo^2^+2Fc^2^)/3'
_refine_ls_weighting_scheme calc
_refine_ls_wR_factor_gt 0.0741
_refine_ls_wR_factor_ref 0.0794
_reflns_number_gt 2751
_reflns_number_total 3197
_reflns_threshold_expression >2\s(I)
_cod_data_source_file c1cc00118c.txt
_cod_data_source_block BAF1011
_cod_depositor_comments
;
The following automatic conversions were performed:

'_symmetry_cell_setting' value 'Monoclinic' changed to 'monoclinic'
according to the built-in table from CIF Core dictionary named
'cif_core.dic' version 2.4.1 from 2010-06-29.

Automatic conversion script
Id: cif_fix_values 1646 2011-03-28 12:23:43Z adriana 
;
_cod_original_cell_volume 2781.01(10)
_cod_database_code 7106240

loop_
_symmetry_equiv_pos_as_xyz
'x, y, z'
'-x, y, -z+1/2'
'x+1/2, y+1/2, z'
'-x+1/2, y+1/2, -z+1/2'
'-x, -y, -z'
'x, -y, z-1/2'
'-x+1/2, -y+1/2, -z'
'x+1/2, -y+1/2, z-1/2'

loop_
_atom_site_label
_atom_site_type_symbol
_atom_site_fract_x
_atom_site_fract_y
_atom_site_fract_z
_atom_site_U_iso_or_equiv
_atom_site_adp_type
_atom_site_occupancy
_atom_site_symmetry_multiplicity
_atom_site_calc_flag
_atom_site_refinement_flags
_atom_site_disorder_assembly
_atom_site_disorder_group
As1 As 0.178692(19) 0.80184(9) 0.24364(2) 0.00591(11) Uani 1 1 d . . .
As2 As 0.050636(19) 0.85473(9) 0.34221(2) 0.00650(11) Uani 1 1 d . . .
As3 As 0.261890(19) 0.97593(9) 0.56991(2) 0.00630(11) Uani 1 1 d . . .
Be1 Be 0.0691(3) 1.0009(13) 0.2379(3) 0.0112(12) Uani 1 1 d . . .
Be2 Be 0.1749(2) 1.0171(12) 0.4338(3) 0.0085(11) Uani 1 1 d . . .
Be3 Be 0.2582(3) 1.1908(12) 0.6843(3) 0.0094(12) Uani 1 1 d . . .
O1 O 0.18458(13) 0.4753(6) 0.26578(14) 0.0080(6) Uani 1 1 d . . .
O2 O 0.20313(13) 0.8586(7) 0.19409(14) 0.0107(7) Uani 1 1 d . . .
O3 O 0.21855(13) 0.9874(6) 0.31022(14) 0.0083(6) Uani 1 1 d . . .
O4 O 0.10901(13) 0.8898(7) 0.21000(14) 0.0086(7) Uani 1 1 d . . .
O6 O 0.06560(13) 0.7693(6) 0.28537(14) 0.0084(6) Uani 1 1 d . . .
O7 O 0.02791(15) 0.5761(7) 0.36595(16) 0.0116(7) Uani 1 1 d D . .
H7 H 0.017(2) 0.439(8) 0.343(2) 0.023(17) Uiso 1 1 d D . .
O8 O -0.00367(13) 1.0825(7) 0.31602(14) 0.0086(7) Uani 1 1 d . . .
O9 O 0.10604(13) 0.9770(7) 0.40544(14) 0.0094(7) Uani 1 1 d . . .
O10 O 0.20408(13) 0.8304(6) 0.39756(14) 0.0082(6) Uani 1 1 d . . .
O11 O 0.18967(13) 1.3354(7) 0.43734(15) 0.0088(6) Uani 1 1 d . . .
O12 O 0.20297(13) 0.8878(7) 0.50376(14) 0.0089(7) Uani 1 1 d . . .
O13 O 0.23599(13) 1.1050(6) 0.61384(14) 0.0086(7) Uani 1 1 d . . .
N1 N 0.36866(18) 0.8905(9) 0.46413(19) 0.0151(9) Uani 1 1 d . . .
H6 H 0.3465 0.8063 0.4753 0.018 Uiso 1 1 calc R . .
C1 C 0.3712(2) 0.8032(10) 0.4138(2) 0.0160(11) Uani 1 1 d . . .
H1 H 0.3482 0.6577 0.3909 0.019 Uiso 1 1 calc R . .
C2 C 0.4076(2) 0.9285(11) 0.3961(2) 0.0167(11) Uani 1 1 d . . .
H2 H 0.4105 0.8653 0.3621 0.020 Uiso 1 1 calc R . .
C3 C 0.4399(2) 1.1492(11) 0.4295(2) 0.0171(11) Uani 1 1 d . . .
H3 H 0.4643 1.2384 0.4177 0.021 Uiso 1 1 calc R . .
C4 C 0.4356(2) 1.2382(11) 0.4812(2) 0.0170(11) Uani 1 1 d . . .
H4 H 0.4571 1.3870 0.5041 0.020 Uiso 1 1 calc R . .
C5 C 0.3994(2) 1.1033(11) 0.4975(2) 0.0160(11) Uani 1 1 d . . .
H5 H 0.3962 1.1598 0.5318 0.019 Uiso 1 1 calc R . .
O5 O 0.09870(14) 1.2758(7) 0.27762(16) 0.0104(7) Uani 1 1 d D . .
H5A H 0.127(2) 1.322(18) 0.273(4) 0.07(3) Uiso 1 1 d D . .
H5B H 0.082(2) 1.419(8) 0.280(3) 0.030(18) Uiso 1 1 d D . .

loop_
_atom_site_aniso_label
_atom_site_aniso_U_11
_atom_site_aniso_U_22
_atom_site_aniso_U_33
_atom_site_aniso_U_23
_atom_site_aniso_U_13
_atom_site_aniso_U_12
As1 0.0061(2) 0.0063(2) 0.0057(2) 0.00015(18) 0.00312(17) 0.00028(17)
As2 0.0063(2) 0.0071(2) 0.0063(2) -0.00044(18) 0.00314(18) -0.00002(17)
As3 0.0070(2) 0.0064(2) 0.0057(2) -0.00039(18) 0.00317(17) -0.00021(17)
Be1 0.009(3) 0.011(3) 0.015(3) 0.001(3) 0.007(2) 0.000(2)
Be2 0.008(3) 0.009(3) 0.009(3) 0.001(2) 0.005(2) -0.002(2)
Be3 0.011(3) 0.006(3) 0.011(3) -0.002(2) 0.005(2) -0.003(2)
O1 0.0070(14) 0.0075(15) 0.0081(15) 0.0033(13) 0.0025(12) -0.0002(12)
O2 0.0095(16) 0.0134(17) 0.0099(16) 0.0042(14) 0.0051(13) 0.0021(13)
O3 0.0108(15) 0.0067(15) 0.0077(15) -0.0014(13) 0.0047(13) -0.0030(13)
O4 0.0054(15) 0.0115(17) 0.0065(15) 0.0010(13) 0.0009(12) 0.0007(13)
O6 0.0109(16) 0.0066(15) 0.0084(15) 0.0007(13) 0.0054(13) 0.0004(13)
O7 0.0185(17) 0.0062(16) 0.0146(17) -0.0022(14) 0.0116(15) -0.0049(14)
O8 0.0047(14) 0.0098(16) 0.0098(16) -0.0002(13) 0.0022(12) 0.0013(12)
O9 0.0060(15) 0.0131(17) 0.0074(15) -0.0025(13) 0.0019(12) -0.0011(13)
O10 0.0105(15) 0.0083(15) 0.0079(15) -0.0002(13) 0.0061(13) 0.0024(13)
O11 0.0093(15) 0.0080(15) 0.0116(16) -0.0002(13) 0.0069(13) -0.0019(13)
O12 0.0054(14) 0.0140(17) 0.0052(15) -0.0015(13) 0.0008(12) -0.0027(13)
O13 0.0100(15) 0.0075(15) 0.0108(16) -0.0014(13) 0.0070(13) -0.0012(13)
N1 0.013(2) 0.021(2) 0.014(2) 0.0041(18) 0.0077(17) -0.0005(18)
C1 0.016(2) 0.011(2) 0.016(3) 0.003(2) 0.004(2) 0.002(2)
C2 0.020(3) 0.019(3) 0.011(2) 0.004(2) 0.007(2) 0.006(2)
C3 0.015(2) 0.017(3) 0.022(3) 0.003(2) 0.011(2) -0.003(2)
C4 0.016(2) 0.014(2) 0.018(3) -0.002(2) 0.006(2) -0.003(2)
C5 0.016(2) 0.020(3) 0.011(2) -0.001(2) 0.006(2) 0.005(2)
O5 0.0107(17) 0.0073(16) 0.0151(17) -0.0034(14) 0.0077(14) -0.0004(14)

loop_
_atom_type_symbol
_atom_type_description
_atom_type_scat_dispersion_real
_atom_type_scat_dispersion_imag
_atom_type_scat_source
C C 0.0033 0.0016 'International Tables Vol C Tables 4.2.6.8 and 6.1.1.4'
H H 0.0000 0.0000 'International Tables Vol C Tables 4.2.6.8 and 6.1.1.4'
Be Be 0.0005 0.0002 'International Tables Vol C Tables 4.2.6.8 and 6.1.1.4'
N N 0.0061 0.0033 'International Tables Vol C Tables 4.2.6.8 and 6.1.1.4'
O O 0.0106 0.0060 'International Tables Vol C Tables 4.2.6.8 and 6.1.1.4'
As As 0.0499 2.0058 'International Tables Vol C Tables 4.2.6.8 and 6.1.1.4'

loop_
_geom_angle_atom_site_label_1
_geom_angle_atom_site_label_2
_geom_angle_atom_site_label_3
_geom_angle
_geom_angle_site_symmetry_1
_geom_angle_site_symmetry_3
_geom_angle_publ_flag
O2 As1 O4 108.23(15) . . ?
O2 As1 O1 113.18(16) . . ?
O4 As1 O1 108.56(15) . . ?
O2 As1 O3 109.84(16) . . ?
O4 As1 O3 110.88(15) . . ?
O1 As1 O3 106.16(15) . . ?
O9 As2 O6 115.11(15) . . ?
O9 As2 O8 108.67(16) . . ?
O6 As2 O8 110.02(15) . . ?
O9 As2 O7 105.32(16) . . ?
O6 As2 O7 110.19(16) . . ?
O8 As2 O7 107.17(16) . . ?
O11 As3 O13 115.77(16) 7_576 . ?
O11 As3 O12 116.04(16) 7_576 . ?
O13 As3 O12 104.89(16) . . ?
O11 As3 O10 106.53(15) 7_576 7_566 ?
O13 As3 O10 108.20(15) . 7_566 ?
O12 As3 O10 104.69(16) . 7_566 ?
O4 Be1 O5 108.6(4) . . ?
O4 Be1 O8 112.6(4) . 2 ?
O5 Be1 O8 107.2(4) . 2 ?
O4 Be1 O6 109.6(4) . . ?
O5 Be1 O6 108.5(4) . . ?
O8 Be1 O6 110.3(4) 2 . ?
O11 Be2 O9 109.6(4) . . ?
O11 Be2 O12 110.2(4) . . ?
O9 Be2 O12 104.6(4) . . ?
O11 Be2 O10 113.4(4) . . ?
O9 Be2 O10 113.8(4) . . ?
O12 Be2 O10 104.7(4) . . ?
O2 Be3 O13 103.8(4) 6_576 . ?
O2 Be3 O1 112.5(4) 6_576 7_566 ?
O13 Be3 O1 114.2(4) . 7_566 ?
O2 Be3 O3 116.9(4) 6_576 7_576 ?
O13 Be3 O3 105.4(4) . 7_576 ?
O1 Be3 O3 104.1(4) 7_566 7_576 ?
Be3 O1 As1 129.2(3) 7_566 . ?
Be3 O2 As1 142.0(3) 6_575 . ?
Be3 O3 As1 127.4(3) 7_576 . ?
Be1 O4 As1 131.7(3) . . ?
Be1 O6 As2 121.8(3) . . ?
Be1 O8 As2 120.9(3) 2 . ?
Be2 O9 As2 138.8(3) . . ?
Be2 O10 As3 119.2(3) . 7_566 ?
Be2 O11 As3 136.1(3) . 7_576 ?
Be2 O12 As3 131.2(3) . . ?
Be3 O13 As3 139.4(3) . . ?
C5 N1 C1 122.3(5) . . ?
N1 C1 C2 120.0(5) . . ?
C1 C2 C3 119.1(5) . . ?
C2 C3 C4 119.5(5) . . ?
C5 C4 C3 119.0(5) . . ?
N1 C5 C4 119.9(5) . . ?

loop_
_geom_bond_atom_site_label_1
_geom_bond_atom_site_label_2
_geom_bond_distance
_geom_bond_site_symmetry_2
_geom_bond_publ_flag
As1 O2 1.651(3) . ?
As1 O4 1.661(3) . ?
As1 O1 1.677(3) . ?
As1 O3 1.721(3) . ?
As2 O9 1.649(3) . ?
As2 O6 1.677(3) . ?
As2 O8 1.678(3) . ?
As2 O7 1.705(3) . ?
As3 O11 1.650(3) 7_576 ?
As3 O13 1.655(3) . ?
As3 O12 1.676(3) . ?
As3 O10 1.737(3) 7_566 ?
Be1 O4 1.599(7) . ?
Be1 O5 1.629(7) . ?
Be1 O8 1.636(7) 2 ?
Be1 O6 1.664(7) . ?
Be2 O11 1.604(7) . ?
Be2 O9 1.605(6) . ?
Be2 O12 1.640(7) . ?
Be2 O10 1.696(7) . ?
Be3 O2 1.594(7) 6_576 ?
Be3 O13 1.597(7) . ?
Be3 O1 1.629(7) 7_566 ?
Be3 O3 1.676(7) 7_576 ?
O1 Be3 1.629(7) 7_566 ?
O2 Be3 1.594(7) 6_575 ?
O3 Be3 1.676(7) 7_576 ?
O8 Be1 1.636(7) 2 ?
O10 As3 1.737(3) 7_566 ?
O11 As3 1.650(3) 7_576 ?
N1 C5 1.334(7) . ?
N1 C1 1.343(7) . ?
C1 C2 1.370(7) . ?
C2 C3 1.378(7) . ?
C3 C4 1.399(7) . ?
C4 C5 1.367(7) . ?

loop_
_geom_hbond_atom_site_label_D
_geom_hbond_atom_site_label_H
_geom_hbond_atom_site_label_A
_geom_hbond_distance_DH
_geom_hbond_distance_HA
_geom_hbond_distance_DA
_geom_hbond_angle_DHA
_geom_hbond_site_symmetry_A
O7 H7 O8 0.84(2) 1.86(3) 2.664(5) 161(6) 1_545
N1 H6 O12 0.86 1.87 2.730(5) 177.3 7_566
O5 H5A O1 0.85(2) 1.76(3) 2.598(5) 170(9) 1_565
O5 H5B O6 0.85(2) 1.79(3) 2.613(5) 162(6) 1_565
